data_2222361
loop_
_publ_author_name
'Yin, Shaohong'
'Cui, Yu'
'Xia, Guangming'
'Zhang, Yanju'
'Sun, Guoxin'

_publ_section_title
;
 ({-})-Dimethyl
 3,3'-diphenyl-2,2'-[pyridine-2,6-diylbis(carbonylimino)]dipropanoate
;
_journal_coeditor_code HK2713
_journal_issue 7
_journal_name_full 'Acta Crystallographica Section E'
_journal_page_first o1713
_journal_paper_doi 10.1107/S1600536809023721
_journal_volume 65
_journal_year 2009
_chemical_formula_iupac 'C27 H27 N3 O6'
_chemical_formula_moiety 'C27 H27 N3 O6'
_chemical_formula_sum 'C27 H27 N3 O6'
_chemical_formula_weight 489.52
_chemical_name_common
;
(-)-<i>N</i>,<i>N</i>'-bis[(<i>S</i>)-1-Methoxycarbonyl-2-Phenylethyl]-
2,6-Pyridinedicarboxamide
;
_chemical_name_systematic
;
(-)-Dimethyl
3,3'-diphenyl-2,2'-[pyridine-2,6-diylbis(carbonylimino)]dipropanoate
;
_space_group_IT_number 19
_symmetry_cell_setting orthorhombic
_symmetry_space_group_name_Hall 'P 2ac 2ab'
_symmetry_space_group_name_H-M 'P 21 21 21'
_atom_sites_solution_hydrogens geom
_atom_sites_solution_primary direct
_atom_sites_solution_secondary difmap
_cell_angle_alpha 90.00
_cell_angle_beta 90.00
_cell_angle_gamma 90.00
_cell_formula_units_Z 4
_cell_length_a 9.1549(11)
_cell_length_b 9.9319(12)
_cell_length_c 27.83(2)
_cell_measurement_reflns_used 2406
_cell_measurement_temperature 294(2)
_cell_measurement_theta_max 20.05
_cell_measurement_theta_min 2.34
_cell_volume 2530.5(19)
_computing_cell_refinement 'SAINT (Bruker, 2001)'
_computing_data_collection 'SMART (Bruker, 2001)'
_computing_data_reduction 'SAINT (Bruker, 2001)'
_computing_molecular_graphics 'SHELXTL (Sheldrick, 2008)'
_computing_publication_material 'SHELXTL (Sheldrick, 2008)'
_computing_structure_refinement 'SHELXS97 (Sheldrick, 2008)'
_computing_structure_solution 'SHELXS97 (Sheldrick, 2008)'
_diffrn_ambient_temperature 293(2)
_diffrn_measured_fraction_theta_full 0.992
_diffrn_measured_fraction_theta_max 0.992
_diffrn_measurement_device_type 'Bruker SMART CCD area-detector'
_diffrn_measurement_method '\f and \w'
_diffrn_radiation_monochromator graphite
_diffrn_radiation_source 'fine-focus sealed tube'
_diffrn_radiation_type MoK\a
_diffrn_radiation_wavelength 0.71073
_diffrn_reflns_av_R_equivalents 0.0401
_diffrn_reflns_av_sigmaI/netI 0.0323
_diffrn_reflns_limit_h_max 11
_diffrn_reflns_limit_h_min -10
_diffrn_reflns_limit_k_max 10
_diffrn_reflns_limit_k_min -11
_diffrn_reflns_limit_l_max 32
_diffrn_reflns_limit_l_min -33
_diffrn_reflns_number 12674
_diffrn_reflns_theta_full 25.42
_diffrn_reflns_theta_max 25.42
_diffrn_reflns_theta_min 2.18
_exptl_absorpt_coefficient_mu 0.092
_exptl_absorpt_correction_T_max 0.9909
_exptl_absorpt_correction_T_min 0.9864
_exptl_absorpt_correction_type multi-scan
_exptl_absorpt_process_details '(SADABS; Sheldrick, 1996)'
_exptl_crystal_colour colorless
_exptl_crystal_density_diffrn 1.285
_exptl_crystal_density_method 'not measured'
_exptl_crystal_description prism
_exptl_crystal_F_000 1032
_exptl_crystal_size_max 0.15
_exptl_crystal_size_mid 0.10
_exptl_crystal_size_min 0.10
_refine_diff_density_max 0.270
_refine_diff_density_min -0.204
_refine_ls_extinction_method none
_refine_ls_goodness_of_fit_ref 1.050
_refine_ls_hydrogen_treatment constr
_refine_ls_matrix_type full
_refine_ls_number_parameters 349
_refine_ls_number_reflns 2650
_refine_ls_number_restraints 0
_refine_ls_restrained_S_all 1.050
_refine_ls_R_factor_all 0.0684
_refine_ls_R_factor_gt 0.0461
_refine_ls_shift/su_max 0.001
_refine_ls_shift/su_mean 0.000
_refine_ls_structure_factor_coef Fsqd
_refine_ls_weighting_details 'calc w=1/[\s^2^(Fo^2^)+(0.1P)^2^+0.1227P] where P=(Fo^2^+2Fc^2^)/3'
_refine_ls_weighting_scheme calc
_refine_ls_wR_factor_gt 0.1211
_refine_ls_wR_factor_ref 0.1340
_reflns_number_gt 1929
_reflns_number_total 2650
_reflns_threshold_expression I>2\s(I)
_cod_data_source_file hk2713.cif
_cod_data_source_block I
_cod_original_cell_volume 2530(2)
_cod_database_code 2222361
_cod_database_fobs_code 2222361

loop_
_symmetry_equiv_pos_as_xyz
'x, y, z'
'-x+1/2, -y, z+1/2'
'-x, y+1/2, -z+1/2'
'x+1/2, -y+1/2, -z'

loop_
_atom_site_type_symbol
_atom_site_label
_atom_site_fract_x
_atom_site_fract_y
_atom_site_fract_z
_atom_site_U_iso_or_equiv
_atom_site_adp_type
_atom_site_calc_flag
_atom_site_refinement_flags
_atom_site_occupancy
_atom_site_disorder_assembly
_atom_site_disorder_group
O O1 0.2953(3) 0.1251(2) -0.02271(8) 0.0591(6) Uani d . 1 . .
O O2 0.6669(3) 0.1803(3) 0.19298(10) 0.0826(9) Uani d . 1 . .
O O3 0.5457(4) 0.3451(4) -0.13664(12) 0.1087(12) Uani d . 1 A .
O O4 0.687(6) 0.228(3) -0.0887(8) 0.101(8) Uani d P 0.69(13) A 1
O O4' 0.614(14) 0.190(8) -0.0963(17) 0.101(18) Uani d P 0.31(13) A 2
O O5 0.5417(3) 0.5103(4) 0.17725(10) 0.1148(13) Uani d . 1 . .
O O6 0.6902(3) 0.4951(4) 0.23889(10) 0.0983(11) Uani d . 1 . .
N N1 0.5319(3) 0.1704(3) 0.07475(9) 0.0469(6) Uani d . 1 . .
N N2 0.4923(3) 0.2592(3) -0.01478(9) 0.0536(7) Uani d . 1 . .
H H2 0.5678 0.2767 0.0025 0.064 Uiso calc R 1 . .
N N3 0.7013(3) 0.3214(3) 0.13144(10) 0.0529(7) Uani d . 1 B .
H H3 0.6951 0.3330 0.1009 0.063 Uiso calc R 1 . .
C C1 0.4044(3) 0.1610(3) -0.00050(11) 0.0458(8) Uani d . 1 . .
C C2 0.4433(3) 0.0987(3) 0.04660(11) 0.0471(8) Uani d . 1 . .
C C3 0.3850(4) -0.0227(3) 0.06022(14) 0.0580(9) Uani d . 1 . .
H H3A 0.3274 -0.0720 0.0391 0.070 Uiso calc R 1 . .
C C4 0.4132(4) -0.0703(4) 0.10552(16) 0.0751(12) Uani d . 1 . .
H H4 0.3743 -0.1520 0.1156 0.090 Uiso calc R 1 . .
C C5 0.4999(4) 0.0044(4) 0.13576(14) 0.0686(10) Uani d . 1 . .
H H5 0.5191 -0.0246 0.1669 0.082 Uiso calc R 1 . .
C C6 0.5579(4) 0.1239(3) 0.11873(12) 0.0522(8) Uani d . 1 . .
C C7 0.6480(4) 0.2102(4) 0.15113(13) 0.0556(9) Uani d . 1 . .
C C8 0.5704(5) 0.2909(4) -0.09640(15) 0.0655(11) Uani d . 1 . .
C C9 0.4695(4) 0.3387(3) -0.05746(12) 0.0535(8) Uani d . 1 A .
H H9 0.3687 0.3254 -0.0683 0.064 Uiso calc R 1 . .
C C10 0.4920(4) 0.4888(4) -0.04709(13) 0.0603(9) Uani d . 1 . .
H H10A 0.5885 0.5015 -0.0334 0.072 Uiso calc R 1 A .
H H10B 0.4885 0.5379 -0.0772 0.072 Uiso calc R 1 . .
C C11 0.3809(4) 0.5473(3) -0.01345(13) 0.0556(9) Uani d . 1 A .
C C12 0.2661(5) 0.6211(5) -0.03059(18) 0.0831(13) Uani d . 1 . .
H H12 0.2566 0.6349 -0.0635 0.100 Uiso calc R 1 A .
C C13 0.1648(5) 0.6748(5) 0.0002(3) 0.1036(18) Uani d . 1 A .
H H13 0.0881 0.7256 -0.0121 0.124 Uiso calc R 1 . .
C C14 0.1745(7) 0.6555(6) 0.0479(3) 0.111(2) Uani d . 1 . .
H H14 0.1050 0.6917 0.0685 0.133 Uiso calc R 1 A .
C C15 0.2870(9) 0.5825(5) 0.0652(2) 0.116(2) Uani d . 1 A .
H H15 0.2950 0.5683 0.0981 0.139 Uiso calc R 1 . .
C C16 0.3896(6) 0.5291(5) 0.03496(16) 0.0873(14) Uani d . 1 . .
H H16 0.4666 0.4796 0.0477 0.105 Uiso calc R 1 A .
C C17 0.6428(7) 0.3105(6) -0.17656(16) 0.1132(19) Uani d . 1 . .
H H17A 0.6814 0.2216 -0.1717 0.170 Uiso calc R 1 A .
H H17B 0.7218 0.3740 -0.1780 0.170 Uiso calc R 1 . .
H H17C 0.5891 0.3131 -0.2062 0.170 Uiso calc R 1 . .
C C18 0.6648(4) 0.4771(5) 0.19758(15) 0.0697(11) Uani d . 1 B .
C C19 0.7696(4) 0.4234(4) 0.16093(12) 0.0551(9) Uani d . 1 . .
H H19 0.8507 0.3809 0.1782 0.066 Uiso calc R 1 B .
C C20 0.8326(5) 0.5343(4) 0.12987(13) 0.0701(11) Uani d . 1 B .
H H20A 0.9090 0.4966 0.1098 0.084 Uiso calc R 1 . .
H H20B 0.7565 0.5681 0.1088 0.084 Uiso calc R 1 . .
C C21 0.8940(4) 0.6484(4) 0.15781(13) 0.0634(10) Uani d . 1 . .
C C22 0.8182(6) 0.7669(4) 0.16388(15) 0.0797(12) Uani d . 1 B .
H H22 0.7274 0.7766 0.1493 0.096 Uiso calc R 1 . .
C C23 0.8722(6) 0.8708(5) 0.19077(17) 0.0904(14) Uani d . 1 . .
H H23 0.8181 0.9494 0.1945 0.108 Uiso calc R 1 B .
C C24 1.0036(6) 0.8593(5) 0.21183(15) 0.0843(13) Uani d . 1 B .
H H24 1.0415 0.9304 0.2297 0.101 Uiso calc R 1 . .
C C25 1.0805(5) 0.7442(5) 0.20703(16) 0.0881(14) Uani d . 1 . .
H H25 1.1707 0.7355 0.2221 0.106 Uiso calc R 1 B .
C C26 1.0258(5) 0.6390(5) 0.17983(16) 0.0797(12) Uani d . 1 B .
H H26 1.0804 0.5605 0.1766 0.096 Uiso calc R 1 . .
C C27 0.440(2) 0.592(5) 0.2070(10) 0.135(10) Uani d P 0.69(8) B 1
H H27A 0.3787 0.5336 0.2256 0.202 Uiso calc PR 0.69(8) B 1
H H27B 0.3802 0.6469 0.1864 0.202 Uiso calc PR 0.69(8) B 1
H H27C 0.4951 0.6491 0.2281 0.202 Uiso calc PR 0.69(8) B 1
C C27' 0.425(4) 0.506(11) 0.220(2) 0.135(17) Uani d P 0.31(8) B 2
H H27D 0.4288 0.4196 0.2350 0.202 Uiso calc PR 0.31(8) B 2
H H27E 0.3294 0.5207 0.2067 0.202 Uiso calc PR 0.31(8) B 2
H H27F 0.4475 0.5751 0.2425 0.202 Uiso calc PR 0.31(8) B 2

loop_
_atom_site_aniso_label
_atom_site_aniso_U_11
_atom_site_aniso_U_22
_atom_site_aniso_U_33
_atom_site_aniso_U_12
_atom_site_aniso_U_13
_atom_site_aniso_U_23
O1 0.0541(13) 0.0687(15) 0.0544(14) -0.0128(12) -0.0117(12) -0.0002(12)
O2 0.098(2) 0.098(2) 0.0523(17) -0.0263(19) -0.0149(16) 0.0129(15)
O3 0.130(3) 0.128(3) 0.068(2) 0.034(2) 0.019(2) 0.033(2)
O4 0.099(18) 0.123(9) 0.080(5) 0.045(11) 0.009(7) 0.010(5)
O4' 0.10(4) 0.123(19) 0.080(11) 0.05(2) 0.009(16) 0.010(11)
O5 0.077(2) 0.192(4) 0.076(2) 0.046(2) -0.0100(17) -0.047(2)
O6 0.099(2) 0.141(3) 0.0547(17) 0.011(2) -0.0081(17) -0.0303(18)
N1 0.0451(14) 0.0508(14) 0.0448(16) -0.0010(13) 0.0018(12) 0.0015(12)
N2 0.0489(14) 0.0586(16) 0.0533(17) -0.0097(14) -0.0105(13) 0.0049(14)
N3 0.0620(17) 0.0578(17) 0.0389(15) -0.0040(15) -0.0052(14) -0.0047(13)
C1 0.0412(16) 0.0472(17) 0.0491(19) 0.0007(15) 0.0007(15) -0.0056(15)
C2 0.0454(17) 0.0494(18) 0.0466(19) 0.0011(15) -0.0019(15) -0.0021(15)
C3 0.055(2) 0.051(2) 0.068(2) -0.0062(16) -0.0075(18) 0.0033(18)
C4 0.076(3) 0.062(2) 0.088(3) -0.015(2) -0.011(2) 0.020(2)
C5 0.076(2) 0.068(2) 0.062(2) -0.009(2) -0.008(2) 0.0157(19)
C6 0.0499(18) 0.0537(19) 0.053(2) -0.0023(16) -0.0027(16) 0.0035(16)
C7 0.058(2) 0.066(2) 0.043(2) -0.0020(18) -0.0017(17) 0.0023(17)
C8 0.085(3) 0.054(2) 0.058(3) 0.004(2) -0.002(2) 0.0019(19)
C9 0.0523(19) 0.0548(19) 0.053(2) -0.0071(16) -0.0062(16) 0.0070(17)
C10 0.059(2) 0.059(2) 0.063(2) -0.0070(19) -0.0017(18) 0.0081(18)
C11 0.058(2) 0.0498(19) 0.059(2) -0.0076(16) -0.0035(18) 0.0008(17)
C12 0.079(3) 0.087(3) 0.083(3) 0.016(3) -0.014(2) -0.019(2)
C13 0.067(3) 0.096(4) 0.147(5) 0.013(3) -0.010(3) -0.043(4)
C14 0.113(4) 0.079(4) 0.140(6) -0.025(3) 0.051(4) -0.034(4)
C15 0.189(7) 0.075(3) 0.083(4) -0.008(4) 0.043(4) -0.005(3)
C16 0.122(4) 0.075(3) 0.065(3) 0.014(3) 0.000(3) 0.000(2)
C17 0.162(5) 0.111(4) 0.067(3) -0.006(4) 0.029(3) 0.008(3)
C18 0.058(2) 0.096(3) 0.055(2) 0.002(2) -0.010(2) -0.011(2)
C19 0.058(2) 0.063(2) 0.0443(19) -0.0005(17) -0.0054(16) -0.0081(16)
C20 0.084(3) 0.076(3) 0.050(2) -0.016(2) -0.001(2) -0.0069(19)
C21 0.074(2) 0.068(2) 0.048(2) -0.012(2) -0.0036(18) -0.0025(18)
C22 0.095(3) 0.070(3) 0.074(3) -0.003(2) -0.027(3) 0.003(2)
C23 0.119(4) 0.064(3) 0.088(3) -0.004(3) -0.018(3) 0.001(2)
C24 0.108(4) 0.068(3) 0.076(3) -0.017(3) -0.014(3) -0.011(2)
C25 0.077(3) 0.099(3) 0.088(3) -0.011(3) -0.018(3) -0.016(3)
C26 0.070(3) 0.081(3) 0.087(3) -0.002(2) -0.003(2) -0.017(2)
C27 0.091(7) 0.21(3) 0.107(10) 0.071(13) 0.013(7) -0.021(13)
C27' 0.091(15) 0.21(5) 0.11(2) 0.07(3) 0.013(15) -0.02(3)

loop_
_atom_type_symbol
_atom_type_description
_atom_type_scat_dispersion_real
_atom_type_scat_dispersion_imag
_atom_type_scat_source
C C 0.0033 0.0000 'International Tables Vol C Tables 4.2.6.8 and 6.1.1.4'
H H 0.0000 0.0000 'International Tables Vol C Tables 4.2.6.8 and 6.1.1.4'
N N 0.0061 0.0000 'International Tables Vol C Tables 4.2.6.8 and 6.1.1.4'
O O 0.0106 0.0000 'International Tables Vol C Tables 4.2.6.8 and 6.1.1.4'

loop_
_geom_angle_atom_site_label_1
_geom_angle_atom_site_label_2
_geom_angle_atom_site_label_3
_geom_angle_site_symmetry_1
_geom_angle_site_symmetry_3
_geom_angle
_geom_angle_publ_flag
C8 O3 C17 . . 117.7(4) ?
C18 O5 C27 . . 116.0(9) ?
C18 O5 C27' . . 105(2) ?
C6 N1 C2 . . 117.7(3) ?
C1 N2 C9 . . 124.2(3) ?
C1 N2 H2 . . 117.9 ?
C9 N2 H2 . . 117.9 ?
C7 N3 C19 . . 120.5(3) ?
C7 N3 H3 . . 119.7 ?
C19 N3 H3 . . 119.7 ?
O1 C1 N2 . . 123.9(3) ?
O1 C1 C2 . . 121.1(3) ?
N2 C1 C2 . . 115.0(3) ?
N1 C2 C3 . . 122.9(3) ?
N1 C2 C1 . . 116.1(3) ?
C3 C2 C1 . . 120.9(3) ?
C4 C3 C2 . . 118.9(3) ?
C4 C3 H3A . . 120.5 ?
C2 C3 H3A . . 120.5 ?
C3 C4 C5 . . 119.1(4) ?
C3 C4 H4 . . 120.5 ?
C5 C4 H4 . . 120.5 ?
C4 C5 C6 . . 118.3(4) ?
C4 C5 H5 . . 120.8 ?
C6 C5 H5 . . 120.8 ?
N1 C6 C5 . . 123.0(3) ?
N1 C6 C7 . . 117.1(3) ?
C5 C6 C7 . . 119.8(3) ?
O2 C7 N3 . . 123.2(3) ?
O2 C7 C6 . . 121.2(3) ?
N3 C7 C6 . . 115.6(3) ?
O4' C8 O3 . . 118(3) ?
O4 C8 O3 . . 121.1(7) ?
O4' C8 C9 . . 121(3) ?
O4 C8 C9 . . 123.9(7) ?
O3 C8 C9 . . 113.3(4) ?
N2 C9 C8 . . 109.5(3) ?
N2 C9 C10 . . 111.0(3) ?
C8 C9 C10 . . 111.2(3) ?
N2 C9 H9 . . 108.4 ?
C8 C9 H9 . . 108.4 ?
C10 C9 H9 . . 108.4 ?
C11 C10 C9 . . 113.8(3) ?
C11 C10 H10A . . 108.8 ?
C9 C10 H10A . . 108.8 ?
C11 C10 H10B . . 108.8 ?
C9 C10 H10B . . 108.8 ?
H10A C10 H10B . . 107.7 ?
C16 C11 C12 . . 117.5(4) ?
C16 C11 C10 . . 121.8(4) ?
C12 C11 C10 . . 120.7(4) ?
C11 C12 C13 . . 120.7(5) ?
C11 C12 H12 . . 119.7 ?
C13 C12 H12 . . 119.7 ?
C14 C13 C12 . . 121.2(5) ?
C14 C13 H13 . . 119.4 ?
C12 C13 H13 . . 119.4 ?
C13 C14 C15 . . 118.7(5) ?
C13 C14 H14 . . 120.7 ?
C15 C14 H14 . . 120.7 ?
C14 C15 C16 . . 120.9(5) ?
C14 C15 H15 . . 119.5 ?
C16 C15 H15 . . 119.5 ?
C11 C16 C15 . . 121.1(5) ?
C11 C16 H16 . . 119.5 ?
C15 C16 H16 . . 119.5 ?
O3 C17 H17A . . 109.5 ?
O3 C17 H17B . . 109.5 ?
H17A C17 H17B . . 109.5 ?
O3 C17 H17C . . 109.5 ?
H17A C17 H17C . . 109.5 ?
H17B C17 H17C . . 109.5 ?
O6 C18 O5 . . 123.5(4) ?
O6 C18 C19 . . 126.0(4) ?
O5 C18 C19 . . 110.4(3) ?
N3 C19 C18 . . 111.1(3) ?
N3 C19 C20 . . 110.5(3) ?
C18 C19 C20 . . 111.9(3) ?
N3 C19 H19 . . 107.7 ?
C18 C19 H19 . . 107.7 ?
C20 C19 H19 . . 107.7 ?
C21 C20 C19 . . 113.6(3) ?
C21 C20 H20A . . 108.8 ?
C19 C20 H20A . . 108.8 ?
C21 C20 H20B . . 108.8 ?
C19 C20 H20B . . 108.8 ?
H20A C20 H20B . . 107.7 ?
C26 C21 C22 . . 116.8(4) ?
C26 C21 C20 . . 121.4(4) ?
C22 C21 C20 . . 121.7(4) ?
C23 C22 C21 . . 122.0(4) ?
C23 C22 H22 . . 119.0 ?
C21 C22 H22 . . 119.0 ?
C24 C23 C22 . . 119.9(5) ?
C24 C23 H23 . . 120.0 ?
C22 C23 H23 . . 120.0 ?
C23 C24 C25 . . 119.7(4) ?
C23 C24 H24 . . 120.1 ?
C25 C24 H24 . . 120.1 ?
C24 C25 C26 . . 120.4(4) ?
C24 C25 H25 . . 119.8 ?
C26 C25 H25 . . 119.8 ?
C21 C26 C25 . . 121.1(4) ?
C21 C26 H26 . . 119.4 ?
C25 C26 H26 . . 119.4 ?
O5 C27 H27A . . 109.5 ?
O5 C27 H27B . . 109.5 ?
O5 C27 H27C . . 109.5 ?
O5 C27' H27D . . 109.5 ?
O5 C27' H27E . . 109.5 ?
H27D C27' H27E . . 111.0 ?
O5 C27' H27F . . 109.5 ?
H27D C27' H27F . . 109.5 ?
H27E C27' H27F . . 109.5 ?

loop_
_geom_bond_atom_site_label_1
_geom_bond_atom_site_label_2
_geom_bond_site_symmetry_2
_geom_bond_distance
_geom_bond_publ_flag
O1 C1 . 1.228(4) ?
O2 C7 . 1.214(4) ?
O3 C8 . 1.263(5) ?
O3 C17 . 1.464(6) ?
O4 C8 . 1.25(4) ?
O4' C8 . 1.08(3) ?
O5 C18 . 1.304(5) ?
O5 C27 . 1.488(18) ?
O5 C27' . 1.59(5) ?
O6 C18 . 1.186(4) ?
N1 C2 . 1.333(4) ?
N1 C6 . 1.330(4) ?
N2 C1 . 1.325(4) ?
N2 C9 . 1.441(4) ?
N2 H2 . 0.8600 ?
N3 C7 . 1.327(5) ?
N3 C19 . 1.445(4) ?
N3 H3 . 0.8600 ?
C1 C2 . 1.493(5) ?
C2 C3 . 1.373(5) ?
C3 C4 . 1.371(5) ?
C3 H3A . 0.9300 ?
C4 C5 . 1.374(5) ?
C4 H4 . 0.9300 ?
C5 C6 . 1.384(5) ?
C5 H5 . 0.9300 ?
C6 C7 . 1.492(5) ?
C8 C9 . 1.501(6) ?
C9 C10 . 1.532(5) ?
C9 H9 . 0.9800 ?
C10 C11 . 1.499(5) ?
C10 H10A . 0.9700 ?
C10 H10B . 0.9700 ?
C11 C16 . 1.361(5) ?
C11 C12 . 1.368(5) ?
C12 C13 . 1.371(7) ?
C12 H12 . 0.9300 ?
C13 C14 . 1.343(8) ?
C13 H13 . 0.9300 ?
C14 C15 . 1.348(8) ?
C14 H14 . 0.9300 ?
C15 C16 . 1.367(7) ?
C15 H15 . 0.9300 ?
C16 H16 . 0.9300 ?
C17 H17A . 0.9600 ?
C17 H17B . 0.9600 ?
C17 H17C . 0.9600 ?
C18 C19 . 1.498(5) ?
C19 C20 . 1.514(5) ?
C19 H19 . 0.9800 ?
C20 C21 . 1.485(5) ?
C20 H20A . 0.9700 ?
C20 H20B . 0.9700 ?
C21 C26 . 1.357(6) ?
C21 C22 . 1.377(6) ?
C22 C23 . 1.367(6) ?
C22 H22 . 0.9300 ?
C23 C24 . 1.343(7) ?
C23 H23 . 0.9300 ?
C24 C25 . 1.349(7) ?
C24 H24 . 0.9300 ?
C25 C26 . 1.384(6) ?
C25 H25 . 0.9300 ?
C26 H26 . 0.9300 ?
C27 H27A . 0.9600 ?
C27 H27B . 0.9600 ?
C27 H27C . 0.9600 ?
C27' H27D . 0.9600 ?
C27' H27E . 0.9600 ?
C27' H27F . 0.9600 ?

loop_
_geom_hbond_atom_site_label_D
_geom_hbond_atom_site_label_H
_geom_hbond_atom_site_label_A
_geom_hbond_site_symmetry_A
_geom_hbond_distance_DH
_geom_hbond_distance_HA
_geom_hbond_distance_DA
_geom_hbond_angle_DHA
N2 H2 O1 4 0.86 2.37 3.178(4) 157.3
N3 H3 O1 4 0.86 2.40 3.190(4) 153.6

loop_
_geom_torsion_atom_site_label_1
_geom_torsion_atom_site_label_2
_geom_torsion_atom_site_label_3
_geom_torsion_atom_site_label_4
_geom_torsion_site_symmetry_1
_geom_torsion_site_symmetry_2
_geom_torsion_site_symmetry_3
_geom_torsion_site_symmetry_4
_geom_torsion
_geom_torsion_publ_flag
C9 N2 C1 O1 . . . . 1.6(5) ?
C9 N2 C1 C2 . . . . -175.8(3) ?
C6 N1 C2 C3 . . . . -3.4(5) ?
C6 N1 C2 C1 . . . . 173.9(3) ?
O1 C1 C2 N1 . . . . -159.1(3) ?
N2 C1 C2 N1 . . . . 18.4(4) ?
O1 C1 C2 C3 . . . . 18.2(5) ?
N2 C1 C2 C3 . . . . -164.3(3) ?
N1 C2 C3 C4 . . . . 3.0(5) ?
C1 C2 C3 C4 . . . . -174.1(3) ?
C2 C3 C4 C5 . . . . -0.6(6) ?
C3 C4 C5 C6 . . . . -1.3(6) ?
C2 N1 C6 C5 . . . . 1.3(5) ?
C2 N1 C6 C7 . . . . -175.5(3) ?
C4 C5 C6 N1 . . . . 1.0(6) ?
C4 C5 C6 C7 . . . . 177.7(3) ?
C19 N3 C7 O2 . . . . -8.3(6) ?
C19 N3 C7 C6 . . . . 169.9(3) ?
N1 C6 C7 O2 . . . . 174.0(3) ?
C5 C6 C7 O2 . . . . -3.0(6) ?
N1 C6 C7 N3 . . . . -4.3(5) ?
C5 C6 C7 N3 . . . . 178.8(3) ?
C17 O3 C8 O4' . . . . -33(9) ?
C17 O3 C8 O4 . . . . 12(3) ?
C17 O3 C8 C9 . . . . 177.0(4) ?
C1 N2 C9 C8 . . . . -102.6(4) ?
C1 N2 C9 C10 . . . . 134.3(3) ?
O4' C8 C9 N2 . . . . 24(9) ?
O4 C8 C9 N2 . . . . -23(3) ?
O3 C8 C9 N2 . . . . 172.4(3) ?
O4' C8 C9 C10 . . . . 147(9) ?
O4 C8 C9 C10 . . . . 100(3) ?
O3 C8 C9 C10 . . . . -64.7(5) ?
N2 C9 C10 C11 . . . . -65.9(4) ?
C8 C9 C10 C11 . . . . 172.0(3) ?
C9 C10 C11 C16 . . . . 79.1(5) ?
C9 C10 C11 C12 . . . . -100.7(4) ?
C16 C11 C12 C13 . . . . 0.4(6) ?
C10 C11 C12 C13 . . . . -179.8(4) ?
C11 C12 C13 C14 . . . . -0.7(8) ?
C12 C13 C14 C15 . . . . 0.5(8) ?
C13 C14 C15 C16 . . . . 0.1(8) ?
C12 C11 C16 C15 . . . . 0.2(7) ?
C10 C11 C16 C15 . . . . -179.7(4) ?
C14 C15 C16 C11 . . . . -0.4(8) ?
C27 O5 C18 O6 . . . . 9(3) ?
C27' O5 C18 O6 . . . . -27(4) ?
C27 O5 C18 C19 . . . . -167(2) ?
C27' O5 C18 C19 . . . . 157(4) ?
C7 N3 C19 C18 . . . . -60.0(4) ?
C7 N3 C19 C20 . . . . 175.2(3) ?
O6 C18 C19 N3 . . . . 134.5(5) ?
O5 C18 C19 N3 . . . . -49.4(5) ?
O6 C18 C19 C20 . . . . -101.5(5) ?
O5 C18 C19 C20 . . . . 74.6(5) ?
N3 C19 C20 C21 . . . . 175.3(3) ?
C18 C19 C20 C21 . . . . 50.9(5) ?
C19 C20 C21 C26 . . . . 76.9(5) ?
C19 C20 C21 C22 . . . . -101.0(5) ?
C26 C21 C22 C23 . . . . 0.0(7) ?
C20 C21 C22 C23 . . . . 178.0(4) ?
C21 C22 C23 C24 . . . . 0.6(8) ?
C22 C23 C24 C25 . . . . -1.2(7) ?
C23 C24 C25 C26 . . . . 1.2(8) ?
C22 C21 C26 C25 . . . . 0.0(6) ?
C20 C21 C26 C25 . . . . -178.0(4) ?
C24 C25 C26 C21 . . . . -0.6(7) ?
